data_7055411
loop_
_publ_author_name
'Huang, Shao-Fen'
'Sun, Hai-Zhu'
'Shan, Guo-Gang'
'Wu, Yong'
'Zhang, Min'
'Su, Zhong-Min'

_publ_section_title
;
 Towards an efficient blue emission cationic Ir(iii) complex with
 azole-type ancillary ligands: a joint theoretical and experimental study
;
_journal_issue 5
_journal_name_full 'New J. Chem.'
_journal_page_first 4635
_journal_paper_doi 10.1039/C5NJ03045E
_journal_volume 40
_journal_year 2016
_chemical_formula_sum 'C28.5 H23 Cl3 F10 Ir N8 P'
_chemical_formula_weight 997.07
_space_group_crystal_system triclinic
_space_group_IT_number 2
_space_group_name_Hall '-P 1'
_space_group_name_H-M_alt 'P -1'
_symmetry_space_group_name_Hall '-P 1'
_symmetry_space_group_name_H-M 'P -1'
_atom_sites_solution_hydrogens mixed
_audit_creation_method SHELXL-2014/7
_audit_update_record
;
2016-03-05 deposited with the CCDC.
2016-03-08 downloaded from the CCDC.
;
_cell_angle_alpha 103.2960(13)
_cell_angle_beta 99.1430(15)
_cell_angle_gamma 109.7520(14)
_cell_formula_units_Z 2
_cell_length_a 11.2530(8)
_cell_length_b 11.5830(8)
_cell_length_c 15.2630(11)
_cell_measurement_reflns_used 10207
_cell_measurement_temperature 298(2)
_cell_measurement_theta_max 25.000
_cell_measurement_theta_min 1.962
_cell_volume 1760.3(2)
_computing_cell_refinement 'Bruker SAINT v8.34a'
_computing_data_collection 'Bruker APEX 2'
_computing_data_reduction 'Bruker SAINT v8.34a'
_computing_molecular_graphics 'Bruker SHELXTL'
_computing_publication_material 'Bruker SHELXTL & local programs'
_computing_structure_refinement 'SHELXL-2015/1 (Sheldrick, 2015)'
_computing_structure_solution 'Bruker SHELXTL 2014/4'
_diffrn_ambient_temperature 298(2)
_diffrn_detector_area_resol_mean 0.01
_diffrn_measured_fraction_theta_full 0.998
_diffrn_measured_fraction_theta_max 0.998
_diffrn_measurement_device_type 'Bruker Smart Apex II CCD'
_diffrn_measurement_method \w-2\q
_diffrn_radiation_type MoK\a
_diffrn_radiation_wavelength 0.71069
_diffrn_reflns_av_R_equivalents 0.0386
_diffrn_reflns_av_unetI/netI 0.0765
_diffrn_reflns_Laue_measured_fraction_full 0.998
_diffrn_reflns_Laue_measured_fraction_max 0.998
_diffrn_reflns_limit_h_max 12
_diffrn_reflns_limit_h_min -13
_diffrn_reflns_limit_k_max 13
_diffrn_reflns_limit_k_min -13
_diffrn_reflns_limit_l_max 16
_diffrn_reflns_limit_l_min -18
_diffrn_reflns_number 10207
_diffrn_reflns_point_group_measured_fraction_full 0.998
_diffrn_reflns_point_group_measured_fraction_max 0.998
_diffrn_reflns_theta_full 25.000
_diffrn_reflns_theta_max 25.000
_diffrn_reflns_theta_min 1.962
_diffrn_source 'fine-focus sealed tube'
_exptl_absorpt_coefficient_mu 4.154
_exptl_absorpt_correction_T_max 0.385
_exptl_absorpt_correction_T_min 0.258
_exptl_absorpt_correction_type multi-scan
_exptl_absorpt_process_details 'SADABS 2014/4 Bruker AXS Madison WI USA'
_exptl_crystal_colour colorless
_exptl_crystal_density_diffrn 1.881
_exptl_crystal_description block
_exptl_crystal_F_000 966
_exptl_crystal_size_max 0.360
_exptl_crystal_size_mid 0.280
_exptl_crystal_size_min 0.230
_refine_diff_density_max 0.809
_refine_diff_density_min -0.878
_refine_diff_density_rms 0.131
_refine_ls_extinction_method none
_refine_ls_goodness_of_fit_ref 1.041
_refine_ls_hydrogen_treatment constr
_refine_ls_matrix_type full
_refine_ls_number_parameters 653
_refine_ls_number_reflns 6197
_refine_ls_number_restraints 1773
_refine_ls_restrained_S_all 0.924
_refine_ls_R_factor_all 0.0616
_refine_ls_R_factor_gt 0.0419
_refine_ls_shift/su_max 0.005
_refine_ls_shift/su_mean 0.000
_refine_ls_structure_factor_coef Fsqd
_refine_ls_weighting_details 'w=1/[\s^2^(Fo^2^)+(0.0381P)^2^] where P=(Fo^2^+2Fc^2^)/3'
_refine_ls_weighting_scheme calc
_refine_ls_wR_factor_gt 0.0830
_refine_ls_wR_factor_ref 0.0908
_reflns_Friedel_coverage 0.000
_reflns_number_gt 4968
_reflns_number_total 6197
_reflns_threshold_expression 'I > 2\s(I)'
_cod_data_source_file c5nj03045e2.cif
_cod_data_source_block 22
_cod_depositor_comments 'Adding full bibliography for 7055409--7055411.cif.'
_cod_original_formula_sum 'C28.50 H23 Cl3 F10 Ir N8 P'
_cod_database_code 7055411
_shelx_shelxl_version_number 2014/7
_shelx_space_group_comment
;
The symmetry employed for this shelxl refinement is uniquely defined
by the following loop, which should always be used as a source of
symmetry information in preference to the above space-group names.
They are only intended as comments.
;
_shelx_estimated_absorpt_t_min 0.316
_shelx_estimated_absorpt_t_max 0.448

loop_
_space_group_symop_operation_xyz
'x, y, z'
'-x, -y, -z'

loop_
_atom_site_label
_atom_site_type_symbol
_atom_site_fract_x
_atom_site_fract_y
_atom_site_fract_z
_atom_site_U_iso_or_equiv
_atom_site_adp_type
_atom_site_occupancy
_atom_site_site_symmetry_order
_atom_site_calc_flag
_atom_site_refinement_flags_posn
_atom_site_refinement_flags_adp
_atom_site_refinement_flags_occupancy
_atom_site_disorder_assembly
_atom_site_disorder_group
Ir1 Ir 0.75708(2) 0.38473(2) 0.22151(2) 0.03106(3) Uani 1 1 d . . . . .
C1 C 0.7249(2) 0.2852(2) 0.08829(17) 0.0336(8) Uani 1 1 d . . . . .
C2 C 0.6093(2) 0.1932(2) 0.02475(18) 0.0396(9) Uani 1 1 d . . . . .
H2A H 0.5319 0.1696 0.0432 0.047 Uiso 1 1 calc R U . . .
C3 C 0.6098(3) 0.1377(2) -0.06475(19) 0.0467(10) Uani 1 1 d . . . . .
C4 C 0.7178(3) 0.1657(3) -0.09740(19) 0.0551(11) Uani 1 1 d . . . . .
H4A H 0.7139 0.1260 -0.1587 0.066 Uiso 1 1 calc R U . . .
C5 C 0.8340(3) 0.2552(2) -0.03645(18) 0.0448(9) Uani 1 1 d . . . . .
C6 C 0.8375(2) 0.3153(2) 0.05506(17) 0.0345(8) Uani 1 1 d . . . . .
C7 C 1.0803(3) 0.4633(3) 0.11949(19) 0.0507(10) Uani 1 1 d . . . . .
H7A H 1.1141 0.4473 0.0683 0.061 Uiso 1 1 calc R U . . .
C8 C 1.1497(3) 0.5468(3) 0.2044(2) 0.0563(11) Uani 1 1 d . . . . .
H8A H 1.2384 0.5988 0.2233 0.068 Uiso 1 1 calc R U . . .
C9 C 1.0594(3) 0.5378(2) 0.25714(19) 0.0450(10) Uani 1 1 d . . . . .
H9A H 1.0791 0.5843 0.3196 0.054 Uiso 1 1 calc R U . . .
C10 C 0.7018(2) 0.5113(2) 0.17217(17) 0.0368(8) Uani 1 1 d . . . . .
C11 C 0.7785(3) 0.6144(2) 0.14467(18) 0.0449(9) Uani 1 1 d . . . . .
H11A H 0.8672 0.6338 0.1505 0.054 Uiso 1 1 calc R U . . .
C12 C 0.7184(3) 0.6851(2) 0.10900(19) 0.0560(10) Uani 1 1 d . . . . .
C13 C 0.5890(3) 0.6619(3) 0.0965(2) 0.0577(10) Uani 1 1 d . . . . .
H13A H 0.5522 0.7120 0.0716 0.069 Uiso 1 1 calc R U . . .
C14 C 0.5168(3) 0.5619(3) 0.12210(19) 0.0481(9) Uani 1 1 d . . . . .
C15 C 0.5697(2) 0.4865(2) 0.15893(17) 0.0373(8) Uani 1 1 d . . . . .
C16 C 0.3693(3) 0.3249(3) 0.1867(2) 0.0669(12) Uani 1 1 d . . . . .
H16A H 0.3018 0.3494 0.1661 0.080 Uiso 1 1 calc R U . . .
C17 C 0.3591(3) 0.2270(3) 0.2225(2) 0.0715(13) Uani 1 1 d . . . . .
H17A H 0.2830 0.1714 0.2309 0.086 Uiso 1 1 calc R U . . .
C18 C 0.4815(3) 0.2237(3) 0.24441(18) 0.0490(10) Uani 1 1 d . . . . .
H18A H 0.5023 0.1663 0.2712 0.059 Uiso 1 1 calc R U . . .
C19 C 0.7979(3) 0.1307(2) 0.2315(2) 0.0471(10) Uani 1 1 d . . . . .
H19A H 0.7806 0.1092 0.1670 0.057 Uiso 1 1 calc R U . . .
C20 C 0.8218(3) 0.0469(3) 0.2741(2) 0.0631(12) Uani 1 1 d . . . . .
H20A H 0.8258 -0.0283 0.2392 0.076 Uiso 1 1 calc R U . . .
C21 C 0.8402(3) 0.0740(3) 0.3688(2) 0.0689(12) Uani 1 1 d . . . . .
H21A H 0.8509 0.0149 0.3984 0.083 Uiso 1 1 calc R U . . .
C22 C 0.8425(3) 0.1906(3) 0.4196(2) 0.0594(11) Uani 1 1 d . . . . .
H22A H 0.8581 0.2125 0.4841 0.071 Uiso 1 1 calc R U . . .
C23 C 0.8215(3) 0.2734(2) 0.37362(18) 0.0413(9) Uani 1 1 d . . . . .
C24 C 0.8227(2) 0.3974(2) 0.42139(17) 0.0389(8) Uani 1 1 d . . . . .
C25 C 0.8283(3) 0.5610(3) 0.51844(18) 0.0457(9) Uani 1 1 d . . . . .
C26 C 0.7972(3) 0.6860(2) 0.4072(2) 0.0674(12) Uani 1 1 d . . . . .
H26A H 0.8016 0.7501 0.4616 0.101 Uiso 1 1 calc R U . . .
H26B H 0.8676 0.7218 0.3806 0.101 Uiso 1 1 calc R U . . .
H26C H 0.7153 0.6589 0.3624 0.101 Uiso 1 1 calc R U . . .
C27 C 0.8337(3) 0.6550(3) 0.6044(2) 0.0753(13) Uani 1 1 d . . . . .
H27A H 0.8239 0.7282 0.5899 0.113 Uiso 1 1 calc R U . . .
H27B H 0.7644 0.6154 0.6307 0.113 Uiso 1 1 calc R U . . .
H27C H 0.9163 0.6824 0.6485 0.113 Uiso 1 1 calc R U . . .
N1 N 0.94036(19) 0.45371(18) 0.20657(14) 0.0364(7) Uani 1 1 d . . . . .
N2 N 0.9552(2) 0.40685(19) 0.12028(14) 0.0387(7) Uani 1 1 d . . . . .
N3 N 0.5655(2) 0.31764(18) 0.22057(14) 0.0387(7) Uani 1 1 d . . . . .
N4 N 0.4977(2) 0.38183(19) 0.18628(15) 0.0439(8) Uani 1 1 d . . . . .
N5 N 0.79843(19) 0.24560(18) 0.28064(14) 0.0359(7) Uani 1 1 d . . . . .
N6 N 0.8047(2) 0.47232(19) 0.36986(15) 0.0418(7) Uani 1 1 d . . . . .
N7 N 0.8385(2) 0.4490(2) 0.51303(15) 0.0497(8) Uani 1 1 d . . . . .
N8 N 0.8079(2) 0.57732(19) 0.43261(15) 0.0465(8) Uani 1 1 d . . . . .
F1 F 0.49484(18) 0.05049(16) -0.12369(12) 0.0715(7) Uani 1 1 d . . . . .
F2 F 0.94439(16) 0.28665(17) -0.06511(11) 0.0702(7) Uani 1 1 d . . . . .
F3 F 0.79529(19) 0.78421(15) 0.08226(13) 0.0818(7) Uani 1 1 d . . . . .
F4 F 0.38737(16) 0.53553(16) 0.11118(13) 0.0746(7) Uani 1 1 d . . . . .
P1 P 1.82609(10) 1.04348(7) 0.64356(6) 0.0719(3) Uani 1 1 d D . . . .
F5 F 1.7269(6) 1.0596(7) 0.7009(5) 0.0916(7) Uani 0.25 1 d D U P . .
F6 F 1.9088(7) 0.9813(6) 0.6968(5) 0.0911(7) Uani 0.25 1 d D U P . .
F7 F 1.7596(9) 0.9605(7) 0.5388(4) 0.0920(7) Uani 0.25 1 d D U P . .
F8 F 1.7854(8) 0.9154(6) 0.5627(5) 0.0903(7) Uani 0.25 1 d D U P . .
F9 F 1.9322(8) 1.0942(7) 0.7397(5) 0.0935(7) Uani 0.25 1 d D U P . .
F10 F 1.9063(9) 1.1727(6) 0.7293(5) 0.0925(7) Uani 0.25 1 d D U P . .
F11 F 1.7273(8) 1.0240(7) 0.5447(4) 0.0909(7) Uani 0.25 1 d D U P . .
F12 F 1.7088(7) 0.9982(7) 0.6916(5) 0.0896(7) Uani 0.25 1 d D U P . .
F13 F 1.8594(9) 1.1298(7) 0.7502(4) 0.0905(7) Uani 0.25 1 d D U P . .
F14 F 1.7318(7) 1.0692(6) 0.5635(5) 0.0895(7) Uani 0.25 1 d D U P . .
F15 F 1.6872(6) 1.0004(7) 0.6702(5) 0.0900(7) Uani 0.25 1 d D U P . .
F16 F 1.9752(6) 1.1169(7) 0.6443(5) 0.0915(7) Uani 0.25 1 d D U P . .
F17 F 1.7650(7) 1.1263(5) 0.5959(5) 0.0901(7) Uani 0.25 1 d D U P . .
F18 F 1.8194(8) 1.1739(5) 0.6363(5) 0.0898(7) Uani 0.25 1 d D U P . .
F19 F 1.9462(7) 1.1009(7) 0.6026(5) 0.0904(7) Uani 0.25 1 d D U P . .
F20 F 1.9145(8) 1.1750(6) 0.6348(5) 0.0913(7) Uani 0.25 1 d D U P . .
F21 F 1.8698(8) 0.9490(5) 0.6943(5) 0.0902(7) Uani 0.25 1 d D U P . .
F22 F 1.8429(8) 0.9131(5) 0.6392(6) 0.0912(7) Uani 0.25 1 d D U P . .
F23 F 1.8776(7) 0.9798(6) 0.5611(4) 0.0913(7) Uani 0.25 1 d D U P . .
F24 F 1.7996(7) 1.1663(6) 0.7004(5) 0.0918(7) Uani 0.25 1 d D U P . .
F25 F 1.8821(8) 1.0148(6) 0.7332(4) 0.0918(7) Uani 0.25 1 d D U P . .
F26 F 1.9400(6) 1.0486(7) 0.5917(5) 0.0904(7) Uani 0.25 1 d D U P . .
F27 F 1.7356(9) 0.8911(6) 0.5953(6) 0.0917(7) Uani 0.25 1 d D U P . .
F28 F 1.6856(7) 0.9459(7) 0.6441(5) 0.0926(7) Uani 0.25 1 d D U P . .
C28A C 1.4511(8) 0.7526(9) 0.4343(5) 0.153(2) Uani 0.540(2) 1 d D U P A 1
H28A H 1.4888 0.8369 0.4808 0.184 Uiso 0.540(2) 1 calc R U P A 1
H28B H 1.3569 0.7263 0.4194 0.184 Uiso 0.540(2) 1 calc R U P A 1
Cl1A Cl 1.5036(2) 0.7689(3) 0.3309(2) 0.1659(14) Uani 0.540(2) 1 d D U P A 1
Cl2A Cl 1.4892(3) 0.6470(3) 0.4831(3) 0.1881(17) Uani 0.540(2) 1 d . U P A 1
C28B C 1.4755(10) 0.7852(10) 0.4315(5) 0.159(2) Uani 0.460(2) 1 d D U P A 2
H28C H 1.3942 0.7944 0.4372 0.191 Uiso 0.460(2) 1 calc R U P A 2
H28D H 1.5435 0.8400 0.4879 0.191 Uiso 0.460(2) 1 calc R U P A 2
Cl1B Cl 1.5194(4) 0.8217(4) 0.3314(3) 0.184(2) Uani 0.460(2) 1 d D U P A 2
Cl2B Cl 1.4575(4) 0.6198(4) 0.4082(3) 0.198(2) Uani 0.460(2) 1 d . U P A 2
Cl3 Cl 1.01123(15) 0.10769(15) 0.08005(12) 0.1670(7) Uani 1 1 d D . . . .
C29 C 1.0672(8) -0.0057(7) 0.0489(8) 0.1670(7) Uani 0.5 1 d D . P . .
H29A H 1.0492 -0.0627 0.0888 0.200 Uiso 0.5 1 d R U P . .
H29B H 1.1632 0.0347 0.0592 0.200 Uiso 0.5 1 d R U P . .

loop_
_atom_site_aniso_label
_atom_site_aniso_U_11
_atom_site_aniso_U_22
_atom_site_aniso_U_33
_atom_site_aniso_U_23
_atom_site_aniso_U_13
_atom_site_aniso_U_12
Ir1 0.03068(4) 0.03522(4) 0.02961(4) 0.01040(3) 0.00994(3) 0.01436(3)
C1 0.0374(12) 0.0330(10) 0.0347(12) 0.0146(9) 0.0075(10) 0.0167(9)
C2 0.0337(13) 0.0415(12) 0.0475(14) 0.0185(10) 0.0127(11) 0.0153(10)
C3 0.0568(17) 0.0397(12) 0.0322(14) 0.0043(11) -0.0005(13) 0.0148(12)
C4 0.0716(18) 0.0607(15) 0.0331(14) 0.0094(12) 0.0130(13) 0.0294(13)
C5 0.0481(14) 0.0537(13) 0.0381(13) 0.0146(11) 0.0201(11) 0.0220(11)
C6 0.0348(12) 0.0418(11) 0.0361(12) 0.0176(9) 0.0134(10) 0.0202(9)
C7 0.0445(13) 0.0638(15) 0.0563(14) 0.0257(12) 0.0326(11) 0.0228(11)
C8 0.0305(14) 0.0690(17) 0.0588(17) 0.0144(15) 0.0134(13) 0.0093(13)
C9 0.0320(14) 0.0457(14) 0.0430(15) 0.0049(12) 0.0063(12) 0.0052(11)
C10 0.0366(12) 0.0436(12) 0.0329(12) 0.0091(10) 0.0129(10) 0.0188(9)
C11 0.0425(14) 0.0434(13) 0.0490(14) 0.0134(11) 0.0200(11) 0.0136(11)
C12 0.0869(19) 0.0455(12) 0.0504(15) 0.0265(11) 0.0252(14) 0.0325(12)
C13 0.0711(17) 0.0558(12) 0.0659(17) 0.0302(12) 0.0169(14) 0.0412(11)
C14 0.0460(14) 0.0595(13) 0.0476(15) 0.0152(12) 0.0120(12) 0.0320(10)
C15 0.0373(13) 0.0461(12) 0.0325(12) 0.0159(10) 0.0093(10) 0.0185(10)
C16 0.0368(14) 0.0885(18) 0.092(2) 0.0435(15) 0.0227(14) 0.0308(13)
C17 0.0433(17) 0.0748(18) 0.100(2) 0.0381(16) 0.0283(16) 0.0157(15)
C18 0.0471(15) 0.0564(14) 0.0502(14) 0.0266(11) 0.0220(12) 0.0173(12)
C19 0.0568(16) 0.0397(12) 0.0442(15) 0.0105(11) 0.0139(12) 0.0192(11)
C20 0.090(2) 0.0437(13) 0.0588(18) 0.0136(13) 0.0164(16) 0.0321(13)
C21 0.095(2) 0.0601(14) 0.0664(18) 0.0282(13) 0.0249(17) 0.0406(14)
C22 0.0730(19) 0.0675(15) 0.0439(15) 0.0237(12) 0.0156(14) 0.0302(14)
C23 0.0384(13) 0.0444(12) 0.0440(14) 0.0181(10) 0.0127(11) 0.0156(10)
C24 0.0417(13) 0.0485(12) 0.0315(12) 0.0158(10) 0.0138(10) 0.0192(10)
C25 0.0486(15) 0.0500(13) 0.0330(13) 0.0044(11) 0.0097(11) 0.0183(11)
C26 0.095(2) 0.0488(14) 0.0637(19) 0.0174(13) 0.0214(17) 0.0345(13)
C27 0.095(2) 0.0732(18) 0.0513(18) -0.0007(16) 0.0220(16) 0.0371(15)
N1 0.0334(10) 0.0427(9) 0.0372(11) 0.0132(8) 0.0102(8) 0.0186(8)
N2 0.0402(11) 0.0441(10) 0.0351(10) 0.0141(8) 0.0149(9) 0.0171(8)
N3 0.0419(11) 0.0449(10) 0.0375(10) 0.0174(8) 0.0179(8) 0.0202(8)
N4 0.0377(11) 0.0438(10) 0.0504(12) 0.0152(9) 0.0110(10) 0.0157(9)
N5 0.0317(10) 0.0424(10) 0.0363(10) 0.0112(8) 0.0135(8) 0.0159(8)
N6 0.0441(11) 0.0363(10) 0.0419(11) 0.0056(9) 0.0149(9) 0.0146(8)
N7 0.0656(13) 0.0563(11) 0.0319(11) 0.0124(9) 0.0140(10) 0.0295(9)
N8 0.0526(12) 0.0383(10) 0.0461(12) 0.0051(9) 0.0140(10) 0.0193(9)
F1 0.0636(11) 0.0630(10) 0.0553(11) -0.0035(9) -0.0030(9) 0.0077(9)
F2 0.0589(9) 0.0970(11) 0.0564(9) 0.0162(9) 0.0360(7) 0.0279(8)
F3 0.0993(13) 0.0668(8) 0.1106(11) 0.0614(7) 0.0461(10) 0.0392(8)
F4 0.0526(9) 0.0973(10) 0.0961(12) 0.0432(9) 0.0241(9) 0.0447(7)
P1 0.1154(6) 0.0528(4) 0.0595(4) 0.0218(3) 0.0427(4) 0.0352(4)
F5 0.1189(9) 0.0666(9) 0.0844(9) 0.0147(9) 0.0408(9) 0.0294(9)
F6 0.1184(9) 0.0660(9) 0.0848(9) 0.0161(9) 0.0373(9) 0.0308(9)
F7 0.1196(9) 0.0657(9) 0.0846(9) 0.0145(9) 0.0384(9) 0.0291(9)
F8 0.1188(9) 0.0648(9) 0.0837(9) 0.0155(9) 0.0391(9) 0.0303(9)
F9 0.1204(9) 0.0677(9) 0.0860(9) 0.0167(9) 0.0351(9) 0.0295(9)
F10 0.1200(9) 0.0649(9) 0.0863(9) 0.0147(9) 0.0372(9) 0.0291(9)
F11 0.1191(9) 0.0656(9) 0.0836(9) 0.0171(9) 0.0382(9) 0.0292(9)
F12 0.1181(9) 0.0643(9) 0.0837(9) 0.0158(9) 0.0412(9) 0.0302(9)
F13 0.1186(9) 0.0662(9) 0.0833(9) 0.0146(9) 0.0407(9) 0.0304(9)
F14 0.1186(9) 0.0641(9) 0.0837(9) 0.0177(9) 0.0383(9) 0.0309(9)
F15 0.1181(9) 0.0645(9) 0.0840(9) 0.0152(9) 0.0402(9) 0.0303(9)
F16 0.1180(9) 0.0660(9) 0.0853(9) 0.0162(9) 0.0401(9) 0.0282(9)
F17 0.1193(9) 0.0641(9) 0.0843(9) 0.0185(9) 0.0374(9) 0.0304(9)
F18 0.1194(9) 0.0631(9) 0.0842(9) 0.0184(9) 0.0386(9) 0.0297(9)
F19 0.1182(9) 0.0657(9) 0.0834(9) 0.0173(9) 0.0401(9) 0.0284(9)
F20 0.1195(9) 0.0645(9) 0.0853(9) 0.0178(9) 0.0380(9) 0.0287(9)
F21 0.1185(9) 0.0647(9) 0.0841(9) 0.0165(9) 0.0386(9) 0.0304(9)
F22 0.1193(9) 0.0648(9) 0.0858(9) 0.0150(9) 0.0384(9) 0.0314(9)
F23 0.1190(9) 0.0656(9) 0.0846(9) 0.0144(9) 0.0399(9) 0.0299(9)
F24 0.1193(9) 0.0658(9) 0.0854(9) 0.0148(9) 0.0389(9) 0.0302(9)
F25 0.1197(9) 0.0656(9) 0.0846(9) 0.0173(9) 0.0373(9) 0.0282(9)
F26 0.1178(9) 0.0653(9) 0.0845(9) 0.0156(9) 0.0403(9) 0.0299(9)
F27 0.1192(9) 0.0654(9) 0.0853(9) 0.0157(9) 0.0378(9) 0.0296(9)
F28 0.1193(9) 0.0667(9) 0.0854(9) 0.0170(9) 0.0384(9) 0.0274(9)
C28A 0.084(3) 0.161(3) 0.184(3) -0.002(3) 0.017(3) 0.054(3)
Cl1A 0.0762(14) 0.196(2) 0.166(2) -0.022(2) -0.0026(15) 0.0469(14)
Cl2A 0.0827(18) 0.196(3) 0.224(3) 0.045(2) 0.0262(19) -0.0009(19)
C28B 0.085(3) 0.169(3) 0.186(3) -0.006(3) 0.019(3) 0.051(3)
Cl1B 0.116(2) 0.172(3) 0.207(3) 0.034(3) 0.008(2) 0.017(2)
Cl2B 0.099(2) 0.177(3) 0.235(3) 0.018(3) 0.024(2) -0.010(2)
Cl3 0.1411(10) 0.2043(11) 0.2082(13) 0.1088(9) 0.0667(10) 0.0911(8)
C29 0.1411(10) 0.2043(11) 0.2082(13) 0.1088(9) 0.0667(10) 0.0911(8)

loop_
_atom_type_symbol
_atom_type_description
_atom_type_scat_dispersion_real
_atom_type_scat_dispersion_imag
_atom_type_scat_source
C C 0.0033 0.0016 'International Tables Vol C Tables 4.2.6.8 and 6.1.1.4'
H H 0.0000 0.0000 'International Tables Vol C Tables 4.2.6.8 and 6.1.1.4'
N N 0.0061 0.0033 'International Tables Vol C Tables 4.2.6.8 and 6.1.1.4'
F F 0.0171 0.0103 'International Tables Vol C Tables 4.2.6.8 and 6.1.1.4'
P P 0.1023 0.0942 'International Tables Vol C Tables 4.2.6.8 and 6.1.1.4'
Ir Ir -1.4442 7.9887 'International Tables Vol C Tables 4.2.6.8 and 6.1.1.4'
Cl Cl 0.1484 0.1585 'International Tables Vol C Tables 4.2.6.8 and 6.1.1.4'

loop_
_geom_angle_atom_site_label_1
_geom_angle_atom_site_label_2
_geom_angle_atom_site_label_3
_geom_angle
_geom_angle_site_symmetry_1
_geom_angle_site_symmetry_3
C1 Ir1 N1 80.53(9) . .
C1 Ir1 C10 86.52(10) . .
N1 Ir1 C10 95.01(10) . .
C1 Ir1 N3 94.15(9) . .
N1 Ir1 N3 172.80(9) . .
C10 Ir1 N3 79.74(10) . .
C1 Ir1 N6 171.37(10) . .
N1 Ir1 N6 97.12(8) . .
C10 Ir1 N6 101.99(9) . .
N3 Ir1 N6 88.84(8) . .
C1 Ir1 N5 96.30(9) . .
N1 Ir1 N5 90.86(9) . .
C10 Ir1 N5 173.85(10) . .
N3 Ir1 N5 94.57(9) . .
N6 Ir1 N5 75.37(8) . .
C2 C1 C6 116.4(2) . .
C2 C1 Ir1 130.2(2) . .
C6 C1 Ir1 113.41(14) . .
C3 C2 C1 120.1(3) . .
C3 C2 H2A 119.9 . .
C1 C2 H2A 119.9 . .
F1 C3 C4 118.4(2) . .
F1 C3 C2 117.7(3) . .
C4 C3 C2 123.9(2) . .
C3 C4 C5 117.6(3) . .
C3 C4 H4A 121.2 . .
C5 C4 H4A 121.2 . .
F2 C5 C4 120.2(2) . .
F2 C5 C6 119.5(2) . .
C4 C5 C6 120.3(3) . .
C5 C6 C1 121.6(2) . .
C5 C6 N2 122.1(2) . .
C1 C6 N2 116.3(2) . .
N2 C7 C8 109.5(3) . .
N2 C7 H7A 125.3 . .
C8 C7 H7A 125.3 . .
C7 C8 C9 104.6(2) . .
C7 C8 H8A 127.7 . .
C9 C8 H8A 127.7 . .
N1 C9 C8 111.1(2) . .
N1 C9 H9A 124.4 . .
C8 C9 H9A 124.4 . .
C15 C10 C11 117.4(3) . .
C15 C10 Ir1 114.31(19) . .
C11 C10 Ir1 128.2(2) . .
C12 C11 C10 118.1(3) . .
C12 C11 H11A 120.9 . .
C10 C11 H11A 120.9 . .
C13 C12 F3 118.4(3) . .
C13 C12 C11 124.7(3) . .
F3 C12 C11 116.8(3) . .
C14 C13 C12 116.3(3) . .
C14 C13 H13A 121.9 . .
C12 C13 H13A 121.9 . .
C13 C14 F4 118.3(3) . .
C13 C14 C15 122.6(3) . .
F4 C14 C15 119.1(3) . .
C14 C15 C10 120.8(2) . .
C14 C15 N4 124.2(2) . .
C10 C15 N4 115.0(3) . .
C17 C16 N4 107.2(3) . .
C17 C16 H16A 126.4 . .
N4 C16 H16A 126.4 . .
C16 C17 C18 108.0(3) . .
C16 C17 H17A 126.0 . .
C18 C17 H17A 126.0 . .
N3 C18 C17 108.5(3) . .
N3 C18 H18A 125.8 . .
C17 C18 H18A 125.8 . .
C20 C19 N5 122.1(3) . .
C20 C19 H19A 118.9 . .
N5 C19 H19A 118.9 . .
C19 C20 C21 119.6(3) . .
C19 C20 H20A 120.2 . .
C21 C20 H20A 120.2 . .
C20 C21 C22 118.8(3) . .
C20 C21 H21A 120.6 . .
C22 C21 H21A 120.6 . .
C23 C22 C21 119.2(3) . .
C23 C22 H22A 120.4 . .
C21 C22 H22A 120.4 . .
N5 C23 C22 122.4(3) . .
N5 C23 C24 114.9(3) . .
C22 C23 C24 122.7(2) . .
N6 C24 N7 113.9(2) . .
N6 C24 C23 117.8(2) . .
N7 C24 C23 128.3(3) . .
N7 C25 N8 110.7(2) . .
N7 C25 C27 125.6(3) . .
N8 C25 C27 123.7(3) . .
N8 C26 H26A 109.5 . .
N8 C26 H26B 109.5 . .
H26A C26 H26B 109.5 . .
N8 C26 H26C 109.5 . .
H26A C26 H26C 109.5 . .
H26B C26 H26C 109.5 . .
C25 C27 H27A 109.5 . .
C25 C27 H27B 109.5 . .
H27A C27 H27B 109.5 . .
C25 C27 H27C 109.5 . .
H27A C27 H27C 109.5 . .
H27B C27 H27C 109.5 . .
C9 N1 N2 105.3(2) . .
C9 N1 Ir1 138.92(19) . .
N2 N1 Ir1 115.77(13) . .
C7 N2 N1 109.45(18) . .
C7 N2 C6 136.5(2) . .
N1 N2 C6 114.0(2) . .
C18 N3 N4 107.5(2) . .
C18 N3 Ir1 138.0(2) . .
N4 N3 Ir1 114.57(16) . .
N3 N4 C16 108.9(2) . .
N3 N4 C15 116.2(2) . .
C16 N4 C15 134.9(3) . .
C23 N5 C19 117.8(2) . .
C23 N5 Ir1 116.40(18) . .
C19 N5 Ir1 125.77(18) . .
C24 N6 N8 103.8(2) . .
C24 N6 Ir1 115.14(16) . .
N8 N6 Ir1 140.37(19) . .
C25 N7 C24 103.3(2) . .
N6 N8 C25 108.2(2) . .
N6 N8 C26 122.5(2) . .
C25 N8 C26 129.2(2) . .
F5 P1 F20 111.5(4) . .
F5 P1 F18 77.3(5) . .
F20 P1 F18 40.0(5) . .
F5 P1 F8 119.0(4) . .
F20 P1 F8 120.6(4) . .
F18 P1 F8 127.9(4) . .
F5 P1 F25 79.9(5) . .
F20 P1 F25 113.3(4) . .
F18 P1 F25 127.3(4) . .
F8 P1 F25 104.7(4) . .
F5 P1 F7 113.6(4) . .
F20 P1 F7 102.2(4) . .
F18 P1 F7 98.5(4) . .
F8 P1 F7 29.7(5) . .
F25 P1 F7 134.2(4) . .
F5 P1 F22 110.7(5) . .
F20 P1 F22 133.9(5) . .
F18 P1 F22 171.7(5) . .
F8 P1 F22 47.0(4) . .
F25 P1 F22 57.9(4) . .
F7 P1 F22 76.7(4) . .
F5 P1 F9 87.2(4) . .
F20 P1 F9 81.3(4) . .
F18 P1 F9 99.7(4) . .
F8 P1 F9 128.2(5) . .
F25 P1 F9 32.2(4) . .
F7 P1 F9 155.0(5) . .
F22 P1 F9 83.1(4) . .
F5 P1 F19 151.7(4) . .
F20 P1 F19 40.3(4) . .
F18 P1 F19 77.2(5) . .
F8 P1 F19 86.7(4) . .
F25 P1 F19 106.4(4) . .
F7 P1 F19 82.3(4) . .
F22 P1 F19 95.4(5) . .
F9 P1 F19 85.1(4) . .
F5 P1 F6 105.7(4) . .
F20 P1 F6 112.1(4) . .
F18 P1 F6 144.1(3) . .
F8 P1 F6 82.9(4) . .
F25 P1 F6 28.0(4) . .
F7 P1 F6 112.0(4) . .
F22 P1 F6 37.3(3) . .
F9 P1 F6 45.9(4) . .
F19 P1 F6 88.2(4) . .
F5 P1 F17 77.9(4) . .
F20 P1 F17 58.7(4) . .
F18 P1 F17 27.3(3) . .
F8 P1 F17 103.2(4) . .
F25 P1 F17 150.2(4) . .
F7 P1 F17 73.6(4) . .
F22 P1 F17 150.0(3) . .
F9 P1 F17 126.7(4) . .
F19 P1 F17 85.0(4) . .
F6 P1 F17 170.6(3) . .
F5 P1 F23 157.7(3) . .
F20 P1 F23 85.4(4) . .
F18 P1 F23 111.5(4) . .
F8 P1 F23 39.2(4) . .
F25 P1 F23 107.5(4) . .
F7 P1 F23 46.2(4) . .
F22 P1 F23 60.3(4) . .
F9 P1 F23 110.4(4) . .
F19 P1 F23 47.9(3) . .
F6 P1 F23 79.5(4) . .
F17 P1 F23 100.6(4) . .
F12 F5 F15 33.6(11) . .
F12 F5 F24 152.9(13) . .
F15 F5 F24 139.6(12) . .
F12 F5 F28 27.7(8) . .
F15 F5 F28 17.2(8) . .
F24 F5 F28 133.7(8) . .
F12 F5 F13 113.8(12) . .
F15 F5 F13 139.8(12) . .
F24 F5 F13 52.3(5) . .
F28 F5 F13 122.6(8) . .
F12 F5 P1 82.5(10) . .
F15 F5 P1 82.9(9) . .
F24 F5 P1 70.6(5) . .
F28 F5 P1 68.2(5) . .
F13 F5 P1 65.5(4) . .
F25 F6 F22 117.1(11) . .
F25 F6 F9 44.5(7) . .
F22 F6 F9 136.6(10) . .
F25 F6 P1 74.3(8) . .
F22 F6 P1 70.4(6) . .
F9 F6 P1 66.6(5) . .
F8 F7 F11 148.1(12) . .
F8 F7 F23 57.7(9) . .
F11 F7 F23 124.8(8) . .
F8 F7 F27 37.5(9) . .
F11 F7 F27 115.8(10) . .
F23 F7 F27 90.4(8) . .
F8 F7 F14 139.8(9) . .
F11 F7 F14 11.6(5) . .
F23 F7 F14 115.0(6) . .
F27 F7 F14 112.6(8) . .
F8 F7 P1 74.8(6) . .
F11 F7 P1 77.9(6) . .
F23 F7 P1 68.1(4) . .
F27 F7 P1 68.1(4) . .
F14 F7 P1 66.9(4) . .
F7 F8 F27 106.3(15) . .
F7 F8 F23 82.5(10) . .
F27 F8 F23 146.6(9) . .
F7 F8 F22 142.3(9) . .
F27 F8 F22 66.5(9) . .
F23 F8 F22 86.6(8) . .
F7 F8 P1 75.5(6) . .
F27 F8 P1 79.0(6) . .
F23 F8 P1 72.1(5) . .
F22 F8 P1 66.8(4) . .
F7 F8 F11 17.0(7) . .
F27 F8 F11 93.4(10) . .
F23 F8 F11 87.2(7) . .
F22 F8 F11 127.0(6) . .
P1 F8 F11 61.3(3) . .
F25 F9 F13 94.0(11) . .
F25 F9 F10 129.8(12) . .
F13 F9 F10 41.7(7) . .
F25 F9 F6 37.7(7) . .
F13 F9 F6 123.7(8) . .
F10 F9 F6 138.8(8) . .
F25 F9 F21 23.9(7) . .
F13 F9 F21 109.7(7) . .
F10 F9 F21 133.4(7) . .
F6 F9 F21 15.1(5) . .
F25 F9 P1 73.0(6) . .
F13 F9 P1 72.3(5) . .
F10 F9 P1 71.5(5) . .
F6 F9 P1 67.5(4) . .
F21 F9 P1 63.6(4) . .
F25 F9 F16 114.3(8) . .
F13 F9 F16 109.8(8) . .
F10 F9 F16 74.9(7) . .
F6 F9 F16 81.3(6) . .
F21 F9 F16 91.5(5) . .
P1 F9 F16 59.3(3) . .
F13 F10 F9 67.2(11) . .
F13 F10 F24 70.9(11) . .
F9 F10 F24 126.1(8) . .
F13 F10 F20 135.5(8) . .
F9 F10 F20 106.1(8) . .
F24 F10 F20 81.8(7) . .
F13 F10 F18 106.2(10) . .
F9 F10 F18 126.7(6) . .
F24 F10 F18 41.4(6) . .
F20 F10 F18 40.6(5) . .
F13 F10 P1 76.7(6) . .
F9 F10 P1 68.9(4) . .
F24 F10 P1 69.8(4) . .
F20 F10 P1 60.9(3) . .
F18 F10 P1 58.5(3) . .
F13 F10 F16 124.2(10) . .
F9 F10 F16 67.8(7) . .
F24 F10 F16 114.2(7) . .
F20 F10 F16 40.3(5) . .
F18 F10 F16 76.9(5) . .
P1 F10 F16 57.3(3) . .
F13 F10 F25 50.3(9) . .
F9 F10 F25 22.3(5) . .
F24 F10 F25 103.9(6) . .
F20 F10 F25 107.3(5) . .
F18 F10 F25 112.8(4) . .
P1 F10 F25 55.0(3) . .
F16 F10 F25 76.5(5) . .
F14 F11 F7 147.7(15) . .
F14 F11 F17 15.6(11) . .
F7 F11 F17 132.3(9) . .
F14 F11 P1 80.0(11) . .
F7 F11 P1 69.1(6) . .
F17 F11 P1 66.7(5) . .
F14 F11 F8 136.7(13) . .
F7 F11 F8 14.9(6) . .
F17 F11 F8 122.7(7) . .
P1 F11 F8 56.7(3) . .
F5 F12 F28 129.5(15) . .
F5 F12 P1 74.1(9) . .
F28 F12 P1 76.2(8) . .
F5 F12 F13 46.8(9) . .
F28 F12 F13 132.5(10) . .
P1 F12 F13 56.7(3) . .
F10 F13 F9 71.2(12) . .
F10 F13 F24 71.6(10) . .
F9 F13 F24 129.6(9) . .
F10 F13 F5 120.3(10) . .
F9 F13 F5 122.1(7) . .
F24 F13 F5 55.9(6) . .
F10 F13 F25 105.3(12) . .
F9 F13 F25 38.1(6) . .
F24 F13 F25 130.5(6) . .
F5 F13 F25 90.4(6) . .
F10 F13 P1 76.0(7) . .
F9 F13 P1 69.2(5) . .
F24 F13 P1 69.7(5) . .
F5 F13 P1 61.6(4) . .
F25 F13 P1 62.0(4) . .
F10 F13 F12 128.1(8) . .
F9 F13 F12 105.5(6) . .
F24 F13 F12 73.5(6) . .
F5 F13 F12 19.4(5) . .
F25 F13 F12 71.4(5) . .
P1 F13 F12 56.4(3) . .
F11 F14 F17 152(2) . .
F11 F14 F18 139.3(15) . .
F17 F14 F18 13.2(9) . .
F11 F14 F7 20.8(11) . .
F17 F14 F7 131.8(12) . .
F18 F14 F7 118.7(7) . .
F11 F14 P1 81.8(12) . .
F17 F14 P1 74.3(9) . .
F18 F14 P1 61.9(4) . .
F7 F14 P1 62.1(4) . .
F28 F15 F5 144.8(15) . .
F28 F15 P1 76.9(9) . .
F5 F15 P1 72.3(8) . .
F19 F16 F26 38.0(10) . .
F19 F16 F20 70.1(12) . .
F26 F16 F20 103.4(9) . .
F19 F16 P1 77.3(9) . .
F26 F16 P1 73.6(6) . .
F20 F16 P1 67.3(5) . .
F19 F16 F9 135.3(11) . .
F26 F16 F9 117.3(8) . .
F20 F16 F9 92.9(7) . .
P1 F16 F9 58.1(4) . .
F19 F16 F23 43.4(9) . .
F26 F16 F23 15.5(6) . .
F20 F16 F23 98.3(6) . .
P1 F16 F23 58.5(3) . .
F9 F16 F23 103.5(5) . .
F19 F16 F10 119.7(12) . .
F26 F16 F10 131.1(8) . .
F20 F16 F10 57.4(6) . .
P1 F16 F10 57.6(3) . .
F9 F16 F10 37.2(4) . .
F23 F16 F10 116.1(5) . .
F14 F17 F18 155.0(16) . .
F14 F17 F11 12.1(9) . .
F18 F17 F11 143.2(13) . .
F14 F17 F24 132.4(11) . .
F18 F17 F24 40.7(8) . .
F11 F17 F24 128.1(7) . .
F14 F17 F20 120.7(12) . .
F18 F17 F20 38.6(9) . .
F11 F17 F20 109.0(8) . .
F24 F17 F20 70.0(5) . .
F14 F17 P1 81.9(10) . .
F18 F17 P1 74.5(8) . .
F11 F17 P1 71.7(5) . .
F24 F17 P1 63.7(4) . .
F20 F17 P1 59.7(4) . .
F17 F18 F24 111.9(11) . .
F17 F18 F20 115.7(12) . .
F24 F18 F20 110.7(10) . .
F17 F18 F14 11.8(8) . .
F24 F18 F14 110.8(7) . .
F20 F18 F14 106.6(7) . .
F17 F18 P1 78.2(7) . .
F24 F18 P1 74.2(6) . .
F20 F18 P1 69.8(6) . .
F14 F18 P1 67.2(4) . .
F17 F18 F10 137.4(9) . .
F24 F18 F10 47.8(6) . .
F20 F18 F10 63.1(7) . .
F14 F18 F10 127.5(6) . .
P1 F18 F10 61.0(4) . .
F26 F19 F16 99.5(17) . .
F26 F19 F20 150.1(14) . .
F16 F19 F20 77.4(12) . .
F26 F19 F23 27.6(9) . .
F16 F19 F23 117.3(13) . .
F20 F19 F23 128.8(8) . .
F26 F19 P1 81.5(10) . .
F16 F19 P1 80.2(10) . .
F20 F19 P1 68.7(6) . .
F23 F19 P1 66.6(5) . .
F18 F20 F19 131.8(7) . .
F18 F20 F16 140.9(9) . .
F19 F20 F16 32.6(6) . .
F18 F20 F10 76.3(8) . .
F19 F20 F10 110.3(8) . .
F16 F20 F10 82.4(8) . .
F18 F20 F17 25.7(5) . .
F19 F20 F17 108.2(6) . .
F16 F20 F17 128.3(6) . .
F10 F20 F17 94.1(7) . .
F18 F20 P1 70.2(5) . .
F19 F20 P1 71.0(5) . .
F16 F20 P1 71.1(5) . .
F10 F20 P1 64.0(4) . .
F17 F20 P1 61.6(4) . .
F18 F20 F26 123.3(6) . .
F19 F20 F26 10.2(5) . .
F16 F20 F26 33.5(5) . .
F10 F20 F26 104.2(6) . .
F17 F20 F26 101.1(4) . .
P1 F20 F26 60.9(3) . .
F18 F20 F24 34.4(6) . .
F19 F20 F24 129.4(7) . .
F16 F20 F24 116.0(8) . .
F10 F20 F24 42.0(5) . .
F17 F20 F24 53.8(5) . .
P1 F20 F24 58.8(3) . .
F26 F20 F24 119.4(5) . .
F22 F21 F25 142.1(13) . .
F22 F21 F9 125.3(9) . .
F25 F21 F9 26.1(7) . .
F22 F21 P1 71.3(7) . .
F25 F21 P1 70.8(7) . .
F9 F21 P1 60.0(4) . .
F22 F21 F27 34.2(8) . .
F25 F21 F27 117.8(10) . .
F9 F21 F27 116.3(6) . .
P1 F21 F27 56.9(3) . .
F21 F22 F6 26.2(8) . .
F21 F22 F27 123.7(12) . .
F6 F22 F27 136.6(10) . .
F21 F22 F8 145.5(11) . .
F6 F22 F8 134.3(8) . .
F27 F22 F8 39.5(6) . .
F21 F22 F25 19.0(7) . .
F6 F22 F25 26.5(6) . .
F27 F22 F25 112.2(8) . .
F8 F22 F25 126.7(7) . .
F21 F22 P1 79.8(7) . .
F6 F22 P1 72.3(6) . .
F27 F22 P1 70.5(5) . .
F8 F22 P1 66.2(5) . .
F25 F22 P1 60.8(4) . .
F21 F22 F23 124.6(8) . .
F6 F22 F23 100.7(7) . .
F27 F22 F23 79.7(7) . .
F8 F22 F23 41.7(5) . .
F25 F22 F23 110.2(5) . .
P1 F22 F23 60.7(4) . .
F26 F23 F8 143.0(11) . .
F26 F23 F7 127.8(11) . .
F8 F23 F7 39.8(7) . .
F26 F23 F19 18.4(7) . .
F8 F23 F19 133.4(9) . .
F7 F23 F19 109.9(8) . .
F26 F23 F22 102.4(8) . .
F8 F23 F22 51.7(6) . .
F7 F23 F22 85.9(6) . .
F19 F23 F22 107.6(6) . .
F26 F23 P1 75.1(7) . .
F8 F23 P1 68.7(6) . .
F7 F23 P1 65.7(5) . .
F19 F23 P1 65.5(4) . .
F22 F23 P1 59.0(4) . .
F26 F23 F16 16.9(6) . .
F8 F23 F16 126.1(7) . .
F7 F23 F16 116.7(7) . .
F19 F23 F16 19.3(5) . .
F22 F23 F16 89.7(5) . .
P1 F23 F16 58.6(3) . .
F18 F24 F13 121.7(10) . .
F18 F24 F10 90.9(9) . .
F13 F24 F10 37.5(6) . .
F18 F24 F5 116.8(7) . .
F13 F24 F5 71.7(7) . .
F10 F24 F5 104.7(8) . .
F18 F24 F17 27.4(5) . .
F13 F24 F17 127.9(8) . .
F10 F24 F17 109.8(8) . .
F5 F24 F17 92.2(5) . .
F18 F24 P1 67.3(5) . .
F13 F24 P1 67.7(5) . .
F10 F24 P1 67.4(5) . .
F5 F24 P1 64.0(5) . .
F17 F24 P1 60.8(4) . .
F18 F24 F20 34.9(6) . .
F13 F24 F20 88.2(7) . .
F10 F24 F20 56.1(6) . .
F5 F24 F20 118.8(6) . .
F17 F24 F20 56.2(5) . .
P1 F24 F20 54.9(3) . .
F6 F25 F21 34.0(8) . .
F6 F25 F9 97.8(12) . .
F21 F25 F9 130.0(13) . .
F6 F25 F13 134.0(10) . .
F21 F25 F13 144.8(10) . .
F9 F25 F13 47.9(8) . .
F6 F25 F22 36.4(7) . .
F21 F25 F22 19.0(7) . .
F9 F25 F22 119.2(9) . .
F13 F25 F22 126.0(7) . .
F6 F25 P1 77.7(8) . .
F21 F25 P1 80.2(7) . .
F9 F25 P1 74.7(7) . .
F13 F25 P1 65.2(4) . .
F22 F25 P1 61.2(4) . .
F6 F25 F10 111.3(9) . .
F21 F25 F10 133.3(9) . .
F9 F25 F10 27.9(8) . .
F13 F25 F10 24.4(5) . .
F22 F25 F10 115.6(6) . .
P1 F25 F10 57.1(3) . .
F19 F26 F23 134.0(15) . .
F19 F26 F16 42.5(10) . .
F23 F26 F16 147.7(12) . .
F19 F26 F20 19.7(10) . .
F23 F26 F20 120.3(10) . .
F16 F26 F20 43.2(7) . .
F19 F26 P1 78.1(11) . .
F23 F26 P1 74.8(7) . .
F16 F26 P1 73.5(7) . .
F20 F26 P1 58.4(4) . .
F8 F27 F22 74.0(10) . .
F8 F27 F28 131.8(10) . .
F22 F27 F28 108.4(8) . .
F8 F27 F7 36.2(9) . .
F22 F27 F7 102.4(8) . .
F28 F27 F7 101.5(8) . .
F8 F27 P1 71.0(6) . .
F22 F27 P1 65.7(4) . .
F28 F27 P1 67.3(4) . .
F7 F27 P1 63.7(4) . .
F8 F27 F21 90.9(9) . .
F22 F27 F21 22.2(5) . .
F28 F27 F21 86.5(6) . .
F7 F27 F21 111.1(6) . .
P1 F27 F21 57.3(3) . .
F15 F28 F12 30.1(10) . .
F15 F28 F27 148.6(11) . .
F12 F28 F27 136.0(11) . .
F15 F28 F5 18.0(7) . .
F12 F28 F5 22.9(8) . .
F27 F28 F5 132.9(7) . .
F15 F28 P1 79.6(8) . .
F12 F28 P1 76.0(7) . .
F27 F28 P1 69.2(5) . .
F5 F28 P1 64.1(4) . .
Cl2A C28A Cl1A 116.7(6) . .
Cl2A C28A H28A 108.1 . .
Cl1A C28A H28A 108.1 . .
Cl2A C28A H28B 108.1 . .
Cl1A C28A H28B 108.1 . .
H28A C28A H28B 107.3 . .
Cl1B C28B Cl2B 102.2(5) . .
Cl1B C28B H28C 111.3 . .
Cl2B C28B H28C 111.3 . .
Cl1B C28B H28D 111.3 . .
Cl2B C28B H28D 111.3 . .
H28C C28B H28D 109.2 . .
C29 Cl3 C29 67.9(5) . 2_755
Cl3 C29 Cl3 112.1(5) . 2_755
Cl3 C29 C29 62.7(4) . 2_755
Cl3 C29 C29 49.4(4) 2_755 2_755
Cl3 C29 H29A 109.2 . .
Cl3 C29 H29A 109.1 2_755 .
C29 C29 H29A 125.8 2_755 .
Cl3 C29 H29B 109.2 . .
Cl3 C29 H29B 109.2 2_755 .
C29 C29 H29B 125.8 2_755 .
H29A C29 H29B 107.9 . .

loop_
_geom_bond_atom_site_label_1
_geom_bond_atom_site_label_2
_geom_bond_distance
_geom_bond_site_symmetry_2
Ir1 C1 2.000(2) .
Ir1 N1 2.016(2) .
Ir1 C10 2.020(3) .
Ir1 N3 2.026(2) .
Ir1 N6 2.153(2) .
Ir1 N5 2.161(2) .
C1 C2 1.398(3) .
C1 C6 1.405(4) .
C2 C3 1.371(4) .
C2 H2A 0.9300 .
C3 F1 1.353(3) .
C3 C4 1.354(5) .
C4 C5 1.379(3) .
C4 H4A 0.9300 .
C5 F2 1.344(3) .
C5 C6 1.398(4) .
C6 N2 1.420(3) .
C7 N2 1.341(3) .
C7 C8 1.347(3) .
C7 H7A 0.9300 .
C8 C9 1.386(4) .
C8 H8A 0.9300 .
C9 N1 1.335(3) .
C9 H9A 0.9300 .
C10 C15 1.386(4) .
C10 C11 1.413(4) .
C11 C12 1.374(5) .
C11 H11A 0.9300 .
C12 C13 1.361(5) .
C12 F3 1.374(3) .
C13 C14 1.351(4) .
C13 H13A 0.9300 .
C14 F4 1.357(3) .
C14 C15 1.380(4) .
C15 N4 1.406(3) .
C16 C17 1.348(5) .
C16 N4 1.373(4) .
C16 H16A 0.9300 .
C17 C18 1.380(5) .
C17 H17A 0.9300 .
C18 N3 1.344(3) .
C18 H18A 0.9300 .
C19 C20 1.359(5) .
C19 N5 1.366(3) .
C19 H19A 0.9300 .
C20 C21 1.373(5) .
C20 H20A 0.9300 .
C21 C22 1.384(4) .
C21 H21A 0.9300 .
C22 C23 1.371(5) .
C22 H22A 0.9300 .
C23 N5 1.342(3) .
C23 C24 1.448(4) .
C24 N6 1.340(4) .
C24 N7 1.345(3) .
C25 N7 1.325(4) .
C25 N8 1.361(4) .
C25 C27 1.478(4) .
C26 N8 1.436(4) .
C26 H26A 0.9600 .
C26 H26B 0.9600 .
C26 H26C 0.9600 .
C27 H27A 0.9600 .
C27 H27B 0.9600 .
C27 H27C 0.9600 .
N1 N2 1.363(3) .
N3 N4 1.358(3) .
N6 N8 1.350(3) .
P1 F5 1.556(7) .
P1 F20 1.562(7) .
P1 F18 1.565(7) .
P1 F8 1.566(6) .
P1 F25 1.567(7) .
P1 F7 1.571(6) .
P1 F22 1.572(7) .
P1 F9 1.580(7) .
P1 F19 1.585(7) .
P1 F6 1.590(8) .
P1 F17 1.590(8) .
P1 F23 1.600(7) .
F5 F12 0.643(10) .
F5 F15 0.684(8) .
F5 F24 1.232(9) .
F5 F28 1.279(9) .
F5 F13 1.412(10) .
F6 F25 0.763(11) .
F6 F22 1.013(8) .
F6 F9 1.236(10) .
F7 F8 0.804(12) .
F7 F11 0.917(13) .
F7 F23 1.245(12) .
F7 F27 1.307(11) .
F7 F14 1.383(12) .
F8 F27 0.828(12) .
F8 F23 1.061(10) .
F8 F22 1.252(11) .
F8 F11 1.656(12) .
F9 F25 0.874(10) .
F9 F13 1.052(13) .
F9 F10 1.080(12) .
F9 F21 1.521(9) .
F9 F16 1.654(11) .
F10 F13 0.759(11) .
F10 F24 1.182(12) .
F10 F20 1.465(11) .
F10 F18 1.597(11) .
F10 F16 1.725(12) .
F10 F25 1.772(11) .
F11 F14 0.518(10) .
F11 F17 1.151(8) .
F12 F28 0.769(9) .
F12 F13 1.772(9) .
F13 F24 1.177(12) .
F13 F25 1.414(12) .
F14 F17 0.667(8) .
F14 F18 1.378(8) .
F15 F28 0.657(10) .
F16 F19 0.621(10) .
F16 F26 0.907(9) .
F16 F20 1.125(12) .
F16 F23 1.671(8) .
F17 F18 0.745(9) .
F17 F24 1.501(10) .
F17 F20 1.545(11) .
F18 F24 1.055(11) .
F18 F20 1.069(13) .
F19 F26 0.566(11) .
F19 F20 1.084(11) .
F19 F23 1.292(9) .
F20 F26 1.600(11) .
F20 F24 1.747(12) .
F21 F22 0.804(10) .
F21 F25 0.804(9) .
F21 F27 1.772(11) .
F22 F27 1.195(12) .
F22 F25 1.520(9) .
F22 F23 1.593(11) .
F23 F26 0.833(8) .
F27 F28 1.197(12) .
C28A Cl2A 1.705(11) .
C28A Cl1A 1.799(8) .
C28A H28A 0.9700 .
C28A H28B 0.9700 .
C28B Cl1B 1.776(9) .
C28B Cl2B 1.800(12) .
C28B H28C 0.9700 .
C28B H28D 0.9700 .
Cl3 C29 1.647(9) .
Cl3 C29 1.930(10) 2_755
C29 Cl3 1.930(10) 2_755
C29 C29 2.01(2) 2_755
C29 H29A 0.9900 .
C29 H29B 0.9900 .
